data_7700680
loop_
_publ_author_name
'Safronov, Sergey V.'
'Gutsul, Evgenii I.'
'Golub, Igor E.'
'Dolgushin, Fedor M.'
'Nelubina, Yulia V.'
'Filippov, Oleg A.'
'Epstein, Lina M.'
'Peregudov, Alexander S.'
'Belkova, Natalia V.'
'Shubina, Elena S.'

_publ_section_title
;
 Synthesis, structural properties and reactivity of ruthenocene-based
 pincer Pd(ii) tetrahydroborate.
;
_journal_issue 33
_journal_name_full 'Dalton transactions (Cambridge, England : 2003)'
_journal_page_first 12720
_journal_page_last 12729
_journal_paper_doi 10.1039/c9dt02176k
_journal_volume 48
_journal_year 2019
_chemical_formula_moiety 'C56 H98 B P4 Pd2 Ru2, C12 H4 B F24 O4'
_chemical_formula_sum 'C68 H102 B2 F24 O4 P4 Pd2 Ru2'
_chemical_formula_weight 1999.93
_space_group_crystal_system triclinic
_space_group_IT_number 2
_space_group_name_Hall '-P 1'
_space_group_name_H-M_alt 'P -1'
_symmetry_space_group_name_Hall '-P 1'
_symmetry_space_group_name_H-M 'P -1'
_atom_sites_solution_hydrogens mixed
_audit_creation_method SHELXL-2014/6
_audit_update_record
;
2019-07-21 deposited with the CCDC.    2019-07-29 downloaded from the CCDC.
;
_cell_angle_alpha 99.8970(10)
_cell_angle_beta 99.7330(10)
_cell_angle_gamma 99.8720(10)
_cell_formula_units_Z 2
_cell_length_a 14.6724(11)
_cell_length_b 15.4144(11)
_cell_length_c 20.2741(15)
_cell_measurement_reflns_used 4662
_cell_measurement_temperature 120(2)
_cell_measurement_theta_max 30
_cell_measurement_theta_min 3
_cell_volume 4356.1(6)
_computing_cell_refinement 'APEX2 (Bruker, 2005)'
_computing_data_collection 'APEX2 (Bruker, 2005)'
_computing_data_reduction 'APEX2 (Bruker, 2005)'
_computing_molecular_graphics 'SHELXL-2014/6 (Sheldrick, 2014)'
_computing_publication_material 'SHELXL-2014/6 (Sheldrick, 2014)'
_computing_structure_refinement 'SHELXL-2014/6 (Sheldrick, 2014)'
_computing_structure_solution 'APEX2 (Bruker, 2005)'
_diffrn_ambient_temperature 120(2)
_diffrn_measured_fraction_theta_full 0.997
_diffrn_measured_fraction_theta_max 0.997
_diffrn_measurement_device_type 'Bruker APEX2 DUO CCD area detector'
_diffrn_measurement_method 'phi and omega scans'
_diffrn_radiation_type MoK\a
_diffrn_radiation_wavelength 0.71073
_diffrn_reflns_av_R_equivalents 0.0280
_diffrn_reflns_av_unetI/netI 0.0247
_diffrn_reflns_Laue_measured_fraction_full 0.997
_diffrn_reflns_Laue_measured_fraction_max 0.997
_diffrn_reflns_limit_h_max 18
_diffrn_reflns_limit_h_min -18
_diffrn_reflns_limit_k_max 19
_diffrn_reflns_limit_k_min -19
_diffrn_reflns_limit_l_max 25
_diffrn_reflns_limit_l_min -25
_diffrn_reflns_number 73348
_diffrn_reflns_point_group_measured_fraction_full 0.997
_diffrn_reflns_point_group_measured_fraction_max 0.997
_diffrn_reflns_theta_full 25.242
_diffrn_reflns_theta_max 27.000
_diffrn_reflns_theta_min 1.371
_exptl_absorpt_coefficient_mu 0.912
_exptl_absorpt_correction_T_max 0.7466
_exptl_absorpt_correction_T_min 0.6014
_exptl_absorpt_correction_type multi-scan
_exptl_absorpt_process_details 'APEX2 (Bruker, 2005)'
_exptl_crystal_colour yellow
_exptl_crystal_density_diffrn 1.525
_exptl_crystal_description prism
_exptl_crystal_F_000 2016
_exptl_crystal_size_max 0.350
_exptl_crystal_size_mid 0.150
_exptl_crystal_size_min 0.010
_refine_diff_density_max 3.587
_refine_diff_density_min -1.870
_refine_diff_density_rms 0.117
_refine_ls_extinction_method none
_refine_ls_goodness_of_fit_ref 1.147
_refine_ls_hydrogen_treatment constr
_refine_ls_matrix_type full
_refine_ls_number_parameters 1009
_refine_ls_number_reflns 18998
_refine_ls_number_restraints 0
_refine_ls_restrained_S_all 1.147
_refine_ls_R_factor_all 0.0527
_refine_ls_R_factor_gt 0.0465
_refine_ls_shift/su_max 0.046
_refine_ls_shift/su_mean 0.002
_refine_ls_structure_factor_coef Fsqd
_refine_ls_weighting_details 'w=1/[\s^2^(Fo^2^)+(0.1128P)^2^+2.7285P] where P=(Fo^2^+2Fc^2^)/3'
_refine_ls_weighting_scheme calc
_refine_ls_wR_factor_gt 0.1545
_refine_ls_wR_factor_ref 0.1634
_reflns_Friedel_coverage 0.000
_reflns_number_gt 16889
_reflns_number_total 18998
_reflns_threshold_expression 'I > 2\s(I)'
_cod_data_source_file c9dt02176k2.cif
_cod_data_source_block 2
_cod_depositor_comments 'Adding full bibliography for 7700677--7700680.cif.'
_cod_database_code 7700680
_shelx_space_group_comment
;
The symmetry employed for this shelxl refinement is uniquely defined
by the following loop, which should always be used as a source of
symmetry information in preference to the above space-group names.
They are only intended as comments.
;
_shelx_estimated_absorpt_t_min 0.741
_shelx_estimated_absorpt_t_max 0.991
_shelxl_version_number 2014/6

loop_
_space_group_symop_operation_xyz
'x, y, z'
'-x, -y, -z'

loop_
_atom_site_label
_atom_site_type_symbol
_atom_site_fract_x
_atom_site_fract_y
_atom_site_fract_z
_atom_site_U_iso_or_equiv
_atom_site_adp_type
_atom_site_occupancy
_atom_site_site_symmetry_order
_atom_site_calc_flag
_atom_site_refinement_flags_posn
_atom_site_refinement_flags_adp
_atom_site_refinement_flags_occupancy
_atom_site_disorder_assembly
_atom_site_disorder_group
Ru1 Ru 0.89476(2) -0.15464(2) 0.21500(2) 0.02361(9) Uani 1 1 d . . . . .
Pd1 Pd 0.82556(2) 0.06776(2) 0.27008(2) 0.01587(8) Uani 1 1 d . . . . .
P1 P 0.66942(7) -0.01665(6) 0.21948(5) 0.0235(2) Uani 1 1 d . . . . .
P2 P 0.97313(7) 0.10481(6) 0.34565(5) 0.01993(19) Uani 1 1 d . . . . .
C5 C 0.7728(3) -0.1346(2) 0.2601(2) 0.0247(8) Uani 1 1 d . . . . .
C1 C 0.8425(3) -0.0538(2) 0.28187(18) 0.0209(7) Uani 1 1 d . . . . .
C2 C 0.9266(3) -0.0751(2) 0.31794(18) 0.0221(7) Uani 1 1 d . . . . .
C3 C 0.9064(3) -0.1690(3) 0.3197(2) 0.0274(8) Uani 1 1 d . . . . .
H3 H 0.9486 -0.2011 0.3410 0.033 Uiso 1 1 calc R U . . .
C4 C 0.8111(3) -0.2056(3) 0.2837(2) 0.0303(9) Uani 1 1 d . . . . .
H4 H 0.7789 -0.2665 0.2767 0.036 Uiso 1 1 calc R U . . .
C11 C 0.6755(3) -0.1356(3) 0.2213(2) 0.0295(8) Uani 1 1 d . . . . .
H11A H 0.6267 -0.1625 0.2443 0.035 Uiso 1 1 calc R U . . .
H11B H 0.6649 -0.1714 0.1741 0.035 Uiso 1 1 calc R U . . .
C17 C 0.6187(3) -0.0224(3) 0.1268(2) 0.0395(11) Uani 1 1 d . . . . .
C18 C 0.7024(4) -0.0282(3) 0.0909(2) 0.0474(13) Uani 1 1 d . . . . .
H18A H 0.7495 0.0283 0.1064 0.071 Uiso 1 1 calc R U . . .
H18B H 0.6799 -0.0385 0.0413 0.071 Uiso 1 1 calc R U . . .
H18C H 0.7312 -0.0781 0.1021 0.071 Uiso 1 1 calc R U . . .
C19 C 0.5378(5) -0.1056(3) 0.0939(3) 0.0621(18) Uani 1 1 d . . . . .
H19A H 0.5586 -0.1603 0.1030 0.093 Uiso 1 1 calc R U . . .
H19B H 0.5217 -0.1095 0.0444 0.093 Uiso 1 1 calc R U . . .
H19C H 0.4822 -0.0994 0.1136 0.093 Uiso 1 1 calc R U . . .
C20 C 0.5798(4) 0.0622(3) 0.1164(3) 0.0503(14) Uani 1 1 d . . . . .
H20A H 0.5213 0.0608 0.1338 0.076 Uiso 1 1 calc R U . . .
H20B H 0.5668 0.0633 0.0676 0.076 Uiso 1 1 calc R U . . .
H20C H 0.6266 0.1161 0.1413 0.076 Uiso 1 1 calc R U . . .
C13 C 0.5849(3) 0.0084(3) 0.2765(3) 0.0361(10) Uani 1 1 d . . . . .
C15 C 0.4865(4) -0.0503(4) 0.2514(4) 0.0577(16) Uani 1 1 d . . . . .
H15A H 0.4587 -0.0398 0.2067 0.087 Uiso 1 1 calc R U . . .
H15B H 0.4467 -0.0351 0.2842 0.087 Uiso 1 1 calc R U . . .
H15C H 0.4904 -0.1137 0.2472 0.087 Uiso 1 1 calc R U . . .
C16 C 0.5786(4) 0.1082(3) 0.2842(3) 0.0494(14) Uani 1 1 d . . . . .
H16A H 0.6423 0.1459 0.2990 0.074 Uiso 1 1 calc R U . . .
H16B H 0.5407 0.1233 0.3182 0.074 Uiso 1 1 calc R U . . .
H16C H 0.5489 0.1189 0.2401 0.074 Uiso 1 1 calc R U . . .
C14 C 0.6275(5) -0.0085(5) 0.3463(3) 0.0603(16) Uani 1 1 d . . . . .
H14A H 0.6227 -0.0733 0.3434 0.090 Uiso 1 1 calc R U . . .
H14B H 0.5930 0.0148 0.3805 0.090 Uiso 1 1 calc R U . . .
H14C H 0.6941 0.0222 0.3597 0.090 Uiso 1 1 calc R U . . .
C12 C 1.0132(3) -0.0034(2) 0.3479(2) 0.0252(8) Uani 1 1 d . . . . .
H12A H 1.0624 -0.0092 0.3204 0.030 Uiso 1 1 calc R U . . .
H12B H 1.0392 -0.0071 0.3954 0.030 Uiso 1 1 calc R U . . .
C21 C 0.9578(4) 0.1426(3) 0.4353(2) 0.0329(9) Uani 1 1 d . . . . .
C22 C 0.8977(4) 0.0627(3) 0.4549(2) 0.0381(10) Uani 1 1 d . . . . .
H22A H 0.8384 0.0411 0.4210 0.057 Uiso 1 1 calc R U . . .
H22B H 0.8838 0.0821 0.5001 0.057 Uiso 1 1 calc R U . . .
H22C H 0.9327 0.0140 0.4561 0.057 Uiso 1 1 calc R U . . .
C24 C 0.9028(5) 0.2193(4) 0.4379(2) 0.0475(13) Uani 1 1 d . . . . .
H24A H 0.9402 0.2717 0.4265 0.071 Uiso 1 1 calc R U . . .
H24B H 0.8905 0.2359 0.4839 0.071 Uiso 1 1 calc R U . . .
H24C H 0.8426 0.1992 0.4048 0.071 Uiso 1 1 calc R U . . .
C23 C 1.0517(4) 0.1721(3) 0.4872(2) 0.0463(13) Uani 1 1 d . . . . .
H23A H 1.0884 0.1248 0.4822 0.069 Uiso 1 1 calc R U . . .
H23B H 1.0394 0.1829 0.5336 0.069 Uiso 1 1 calc R U . . .
H23C H 1.0875 0.2277 0.4791 0.069 Uiso 1 1 calc R U . . .
C25 C 1.0740(3) 0.1785(3) 0.3236(2) 0.0294(9) Uani 1 1 d . . . . .
C28 C 1.0626(3) 0.2766(3) 0.3368(3) 0.0380(10) Uani 1 1 d . . . . .
H28A H 1.0003 0.2803 0.3123 0.057 Uiso 1 1 calc R U . . .
H28B H 1.1118 0.3137 0.3206 0.057 Uiso 1 1 calc R U . . .
H28C H 1.0682 0.2985 0.3859 0.057 Uiso 1 1 calc R U . . .
C27 C 1.1722(3) 0.1721(3) 0.3615(3) 0.0440(12) Uani 1 1 d . . . . .
H27A H 1.1817 0.2010 0.4098 0.066 Uiso 1 1 calc R U . . .
H27B H 1.2211 0.2024 0.3410 0.066 Uiso 1 1 calc R U . . .
H27C H 1.1761 0.1086 0.3578 0.066 Uiso 1 1 calc R U . . .
C26 C 1.0662(3) 0.1444(3) 0.2467(2) 0.0373(10) Uani 1 1 d . . . . .
H26A H 1.0656 0.0798 0.2377 0.056 Uiso 1 1 calc R U . . .
H26B H 1.1204 0.1765 0.2321 0.056 Uiso 1 1 calc R U . . .
H26C H 1.0076 0.1553 0.2214 0.056 Uiso 1 1 calc R U . . .
C10 C 0.8635(4) -0.2000(4) 0.1038(2) 0.0450(12) Uani 1 1 d . . . . .
H10 H 0.8019 -0.2120 0.0760 0.054 Uiso 1 1 calc R U . . .
C6 C 0.9280(4) -0.1158(4) 0.1222(2) 0.0448(12) Uani 1 1 d . . . . .
H6 H 0.9172 -0.0614 0.1095 0.054 Uiso 1 1 calc R U . . .
C7 C 1.0125(4) -0.1280(3) 0.1636(2) 0.0410(11) Uani 1 1 d . . . . .
H7 H 1.0680 -0.0830 0.1829 0.049 Uiso 1 1 calc R U . . .
C8 C 0.9988(3) -0.2181(3) 0.1703(2) 0.0377(10) Uani 1 1 d . . . . .
H8 H 1.0437 -0.2446 0.1951 0.045 Uiso 1 1 calc R U . . .
C9 C 0.9067(3) -0.2631(3) 0.1341(2) 0.0391(11) Uani 1 1 d . . . . .
H9 H 0.8789 -0.3245 0.1307 0.047 Uiso 1 1 calc R U . . .
B1 B 0.8104(3) 0.2099(3) 0.2218(2) 0.0192(8) Uani 1 1 d . . . . .
H1A H 0.7394 0.2112 0.1994 0.023 Uiso 1 1 d R U . . .
H1B H 0.8437 0.1673 0.1901 0.023 Uiso 1 1 d R U . . .
H1C H 0.8045 0.1842 0.2733 0.023 Uiso 1 1 d R U . . .
H1D H 0.8694 0.2832 0.2422 0.023 Uiso 1 1 d R U . . .
Ru2 Ru 0.62942(2) 0.42879(2) 0.08216(2) 0.02416(9) Uani 1 1 d . . . . .
Pd2 Pd 0.81678(2) 0.36586(2) 0.19339(2) 0.01524(8) Uani 1 1 d . . . . .
P1A P 0.89006(7) 0.34997(7) 0.09699(5) 0.0241(2) Uani 1 1 d . . . . .
P2A P 0.76423(6) 0.44925(6) 0.28449(5) 0.01838(18) Uani 1 1 d . . . . .
C5A C 0.7780(3) 0.4683(3) 0.0792(2) 0.0257(8) Uani 1 1 d . . . . .
C1A C 0.7714(3) 0.4585(2) 0.1475(2) 0.0219(7) Uani 1 1 d . . . . .
C2A C 0.7174(2) 0.5208(2) 0.1741(2) 0.0218(7) Uani 1 1 d . . . . .
C3A C 0.6926(3) 0.5709(3) 0.1220(2) 0.0298(9) Uani 1 1 d . . . . .
H3A H 0.6578 0.6175 0.1260 0.036 Uiso 1 1 calc R U . . .
C4A C 0.7290(3) 0.5388(3) 0.0640(2) 0.0297(9) Uani 1 1 d . . . . .
H4A H 0.7225 0.5599 0.0225 0.036 Uiso 1 1 calc R U . . .
C11A C 0.8303(3) 0.4121(3) 0.0377(2) 0.0305(9) Uani 1 1 d . . . . .
H11C H 0.8772 0.4507 0.0198 0.037 Uiso 1 1 calc R U . . .
H11D H 0.7859 0.3696 -0.0013 0.037 Uiso 1 1 calc R U . . .
C17A C 0.8808(3) 0.2374(3) 0.0404(2) 0.0323(9) Uani 1 1 d . . . . .
C18A C 0.7771(4) 0.1890(3) 0.0317(2) 0.0363(10) Uani 1 1 d . . . . .
H18D H 0.7641 0.1812 0.0764 0.054 Uiso 1 1 calc R U . . .
H18E H 0.7661 0.1300 0.0012 0.054 Uiso 1 1 calc R U . . .
H18F H 0.7351 0.2252 0.0120 0.054 Uiso 1 1 calc R U . . .
C19A C 0.9013(4) 0.2435(4) -0.0315(2) 0.0468(13) Uani 1 1 d . . . . .
H19D H 0.8651 0.2842 -0.0511 0.070 Uiso 1 1 calc R U . . .
H19E H 0.8826 0.1835 -0.0614 0.070 Uiso 1 1 calc R U . . .
H19F H 0.9689 0.2666 -0.0275 0.070 Uiso 1 1 calc R U . . .
C20A C 0.9466(4) 0.1827(3) 0.0734(2) 0.0388(10) Uani 1 1 d . . . . .
H20D H 1.0125 0.2116 0.0762 0.058 Uiso 1 1 calc R U . . .
H20E H 0.9336 0.1216 0.0457 0.058 Uiso 1 1 calc R U . . .
H20F H 0.9360 0.1800 0.1195 0.058 Uiso 1 1 calc R U . . .
C13A C 1.0160(3) 0.4158(3) 0.1227(2) 0.0336(9) Uani 1 1 d . . . . .
C15A C 1.0752(4) 0.4038(4) 0.0670(3) 0.0499(13) Uani 1 1 d . . . . .
H15D H 1.0805 0.3407 0.0558 0.075 Uiso 1 1 calc R U . . .
H15E H 1.1384 0.4420 0.0840 0.075 Uiso 1 1 calc R U . . .
H15F H 1.0443 0.4212 0.0260 0.075 Uiso 1 1 calc R U . . .
C16A C 1.0644(3) 0.3887(4) 0.1869(3) 0.0405(11) Uani 1 1 d . . . . .
H16D H 1.0265 0.3957 0.2221 0.061 Uiso 1 1 calc R U . . .
H16E H 1.1274 0.4274 0.2041 0.061 Uiso 1 1 calc R U . . .
H16F H 1.0704 0.3258 0.1756 0.061 Uiso 1 1 calc R U . . .
C14A C 1.0128(3) 0.5158(3) 0.1406(3) 0.0404(11) Uani 1 1 d . . . . .
H14D H 0.9936 0.5370 0.0986 0.061 Uiso 1 1 calc R U . . .
H14E H 1.0756 0.5503 0.1647 0.061 Uiso 1 1 calc R U . . .
H14F H 0.9672 0.5239 0.1701 0.061 Uiso 1 1 calc R U . . .
C12A C 0.7006(3) 0.5282(2) 0.2455(2) 0.0232(7) Uani 1 1 d . . . . .
H12C H 0.6322 0.5117 0.2449 0.028 Uiso 1 1 calc R U . . .
H12D H 0.7251 0.5905 0.2720 0.028 Uiso 1 1 calc R U . . .
C21A C 0.8689(3) 0.5250(2) 0.3469(2) 0.0256(8) Uani 1 1 d . . . . .
C22A C 0.9249(3) 0.5798(3) 0.3049(2) 0.0316(9) Uani 1 1 d . . . . .
H22D H 0.9461 0.5388 0.2709 0.047 Uiso 1 1 calc R U . . .
H22E H 0.9799 0.6212 0.3354 0.047 Uiso 1 1 calc R U . . .
H22F H 0.8843 0.6142 0.2815 0.047 Uiso 1 1 calc R U . . .
C24A C 0.9316(3) 0.4674(3) 0.3801(3) 0.0386(11) Uani 1 1 d . . . . .
H24D H 0.8964 0.4320 0.4069 0.058 Uiso 1 1 calc R U . . .
H24E H 0.9883 0.5068 0.4102 0.058 Uiso 1 1 calc R U . . .
H24F H 0.9501 0.4268 0.3443 0.058 Uiso 1 1 calc R U . . .
C23A C 0.8430(4) 0.5908(3) 0.4034(2) 0.0388(10) Uani 1 1 d . . . . .
H23D H 0.8007 0.6258 0.3825 0.058 Uiso 1 1 calc R U . . .
H23E H 0.9007 0.6317 0.4309 0.058 Uiso 1 1 calc R U . . .
H23F H 0.8112 0.5570 0.4327 0.058 Uiso 1 1 calc R U . . .
C25A C 0.6762(3) 0.3918(3) 0.3286(2) 0.0247(8) Uani 1 1 d . . . . .
C28A C 0.7216(3) 0.3330(3) 0.3731(2) 0.0288(8) Uani 1 1 d . . . . .
H28D H 0.7573 0.2969 0.3468 0.043 Uiso 1 1 calc R U . . .
H28E H 0.6721 0.2931 0.3869 0.043 Uiso 1 1 calc R U . . .
H28F H 0.7644 0.3717 0.4139 0.043 Uiso 1 1 calc R U . . .
C27A C 0.6307(3) 0.4566(3) 0.3736(3) 0.0376(10) Uani 1 1 d . . . . .
H27D H 0.6785 0.4916 0.4133 0.056 Uiso 1 1 calc R U . . .
H27E H 0.5793 0.4217 0.3893 0.056 Uiso 1 1 calc R U . . .
H27F H 0.6055 0.4975 0.3468 0.056 Uiso 1 1 calc R U . . .
C26A C 0.5985(3) 0.3314(3) 0.2705(2) 0.0295(8) Uani 1 1 d . . . . .
H26D H 0.5672 0.3689 0.2436 0.044 Uiso 1 1 calc R U . . .
H26E H 0.5520 0.2956 0.2900 0.044 Uiso 1 1 calc R U . . .
H26F H 0.6267 0.2910 0.2411 0.044 Uiso 1 1 calc R U . . .
C10A C 0.5645(3) 0.3003(3) 0.0129(3) 0.0448(12) Uani 1 1 d . . . . .
H10A H 0.5992 0.2653 -0.0125 0.054 Uiso 1 1 calc R U . . .
C6A C 0.5494(3) 0.2949(3) 0.0785(3) 0.0459(13) Uani 1 1 d . . . . .
H6A H 0.5714 0.2546 0.1050 0.055 Uiso 1 1 calc R U . . .
C7A C 0.4956(3) 0.3593(4) 0.0991(3) 0.0429(12) Uani 1 1 d . . . . .
H7A H 0.4764 0.3707 0.1417 0.051 Uiso 1 1 calc R U . . .
C8A C 0.4763(3) 0.4035(3) 0.0436(3) 0.0388(11) Uani 1 1 d . . . . .
H8A H 0.4407 0.4494 0.0426 0.047 Uiso 1 1 calc R U . . .
C9A C 0.5185(3) 0.3678(3) -0.0092(2) 0.0393(11) Uani 1 1 d . . . . .
H9A H 0.5168 0.3854 -0.0520 0.047 Uiso 1 1 calc R U . . .
B1A B 0.3778(8) 0.6945(8) 0.3612(6) 0.093(3) Uani 1 1 d . . . . .
O1 O 0.349(2) 0.5968(12) 0.3712(8) 0.073(5) Uani 0.57(4) 1 d . . P A 1
O1' O 0.3126(10) 0.6079(6) 0.3489(11) 0.027(4) Uani 0.43(4) 1 d . . P A 2
O2 O 0.3423(5) 0.7735(5) 0.3986(4) 0.117(2) Uani 1 1 d . . . . .
O3 O 0.4601(5) 0.7444(7) 0.4046(4) 0.041(3) Uani 0.458(19) 1 d . . P A 1
O3' O 0.4627(4) 0.6887(8) 0.4074(3) 0.040(3) Uani 0.542(19) 1 d . . P A 2
O4 O 0.4533(17) 0.7337(14) 0.2729(11) 0.191(12) Uani 0.511(18) 1 d . . P A 1
O4' O 0.3923(5) 0.7143(5) 0.2952(4) 0.035(3) Uani 0.489(18) 1 d . . P A 2
C29 C 0.3074(4) 0.5592(4) 0.4113(3) 0.0594(16) Uani 1 1 d . . . . .
H29 H 0.3425 0.5893 0.4587 0.071 Uiso 1 1 calc R U . A 1
C30 C 0.3317(5) 0.4689(6) 0.3969(6) 0.092(3) Uani 1 1 d . . . . .
C31 C 0.2047(4) 0.5540(4) 0.4112(3) 0.0472(12) Uani 1 1 d . . . . .
C32 C 0.3028(4) 0.8467(6) 0.3761(4) 0.078(2) Uani 1 1 d . . . . .
H32A H 0.3317 0.8531 0.3355 0.094 Uiso 1 1 calc R U . . .
C33 C 0.2003(4) 0.8170(5) 0.3433(3) 0.0592(16) Uani 1 1 d . . . . .
C34 C 0.3287(5) 0.9362(9) 0.4149(5) 0.107(4) Uani 1 1 d . . . . .
C35 C 0.5335(4) 0.7704(5) 0.4484(3) 0.0542(14) Uani 1 1 d . . . . .
H35 H 0.5423 0.8368 0.4516 0.065 Uiso 1 1 calc R U . A 1
C36 C 0.5316(4) 0.7660(4) 0.5225(3) 0.0489(12) Uani 1 1 d . . . . .
C37 C 0.6245(4) 0.7551(4) 0.4297(3) 0.0526(14) Uani 1 1 d . . . . .
C38 C 0.3658(4) 0.6477(4) 0.2338(3) 0.0453(12) Uani 1 1 d . . . . .
H38 H 0.3243 0.6200 0.2622 0.054 Uiso 1 1 calc R U . A 1
C39 C 0.4459(6) 0.6058(6) 0.2193(3) 0.073(2) Uani 1 1 d . . . . .
C40 C 0.3202(4) 0.6839(5) 0.1752(3) 0.0589(16) Uani 1 1 d . . . . .
F1 F 0.4203(4) 0.4760(5) 0.3968(6) 0.199(4) Uani 1 1 d . . . . .
F2 F 0.2849(4) 0.4194(3) 0.3340(3) 0.113(2) Uani 1 1 d . . . . .
F3 F 0.3053(5) 0.4174(4) 0.4429(4) 0.122(2) Uani 1 1 d . . . . .
F4 F 0.1480(3) 0.5170(3) 0.34959(17) 0.0707(11) Uani 1 1 d . . . . .
F5 F 0.1732(2) 0.5066(3) 0.45454(17) 0.0657(10) Uani 1 1 d . . . . .
F6 F 0.1842(3) 0.6347(3) 0.4303(2) 0.0816(12) Uani 1 1 d . . . . .
F7 F 0.1788(3) 0.7293(3) 0.31082(19) 0.0738(11) Uani 1 1 d . . . . .
F8 F 0.1421(3) 0.8229(4) 0.3867(3) 0.118(2) Uani 1 1 d . . . . .
F9 F 0.1753(4) 0.8639(3) 0.2983(2) 0.1028(18) Uani 1 1 d . . . . .
F10 F 0.2842(7) 0.9550(9) 0.4629(4) 0.350(11) Uani 1 1 d . . . . .
F11 F 0.4177(4) 0.9637(5) 0.4390(4) 0.163(3) Uani 1 1 d . . . . .
F12 F 0.3094(5) 0.9976(4) 0.3780(5) 0.171(4) Uani 1 1 d . . . . .
F13 F 0.5221(7) 0.6857(5) 0.5325(3) 0.162(3) Uani 1 1 d . . . . .
F14 F 0.4539(4) 0.7882(6) 0.5391(2) 0.147(3) Uani 1 1 d . . . . .
F15 F 0.6022(4) 0.8098(5) 0.5673(2) 0.136(3) Uani 1 1 d . . . . .
F16 F 0.6958(4) 0.8120(8) 0.4660(3) 0.214(5) Uani 1 1 d . . . . .
F17 F 0.6244(3) 0.7560(3) 0.3660(2) 0.0845(13) Uani 1 1 d . . . . .
F18 F 0.6395(7) 0.6772(6) 0.4366(4) 0.185(4) Uani 1 1 d . . . . .
F19 F 0.4792(4) 0.5697(4) 0.2700(3) 0.116(2) Uani 1 1 d . . . . .
F20 F 0.5156(4) 0.6678(5) 0.2070(3) 0.124(2) Uani 1 1 d . . . . .
F21 F 0.4311(5) 0.5446(4) 0.1646(3) 0.130(2) Uani 1 1 d . . . . .
F22 F 0.2741(5) 0.6178(5) 0.1242(3) 0.148(3) Uani 1 1 d . . . . .
F23 F 0.2547(6) 0.7258(6) 0.1914(3) 0.177(4) Uani 1 1 d . . . . .
F24 F 0.3742(4) 0.7346(3) 0.1481(3) 0.1000(16) Uani 1 1 d . . . . .

loop_
_atom_site_aniso_label
_atom_site_aniso_U_11
_atom_site_aniso_U_22
_atom_site_aniso_U_33
_atom_site_aniso_U_23
_atom_site_aniso_U_13
_atom_site_aniso_U_12
Ru1 0.03035(17) 0.01546(15) 0.02386(17) -0.00114(12) 0.00818(13) 0.00424(12)
Pd1 0.02172(15) 0.01070(13) 0.01602(14) 0.00366(10) 0.00500(10) 0.00357(10)
P1 0.0236(5) 0.0139(4) 0.0313(5) 0.0057(4) 0.0033(4) 0.0007(3)
P2 0.0280(5) 0.0134(4) 0.0176(4) 0.0032(3) 0.0001(4) 0.0067(3)
C5 0.032(2) 0.0166(17) 0.0285(19) 0.0074(14) 0.0112(16) 0.0063(15)
C1 0.0297(19) 0.0145(16) 0.0209(17) 0.0038(13) 0.0090(14) 0.0071(14)
C2 0.035(2) 0.0155(16) 0.0191(17) 0.0035(13) 0.0086(15) 0.0110(15)
C3 0.041(2) 0.0168(17) 0.029(2) 0.0070(15) 0.0130(17) 0.0122(16)
C4 0.041(2) 0.0130(17) 0.042(2) 0.0111(16) 0.0161(19) 0.0067(16)
C11 0.031(2) 0.0149(17) 0.042(2) 0.0076(16) 0.0097(17) 0.0011(15)
C17 0.045(3) 0.022(2) 0.037(2) 0.0090(18) -0.013(2) -0.0113(18)
C18 0.071(4) 0.036(3) 0.026(2) 0.0030(19) -0.001(2) 0.000(2)
C19 0.069(4) 0.029(3) 0.063(4) 0.013(2) -0.030(3) -0.019(2)
C20 0.048(3) 0.033(2) 0.056(3) 0.018(2) -0.023(2) -0.004(2)
C13 0.024(2) 0.026(2) 0.060(3) 0.009(2) 0.017(2) 0.0018(16)
C15 0.032(3) 0.042(3) 0.099(5) 0.014(3) 0.025(3) -0.005(2)
C16 0.036(3) 0.025(2) 0.089(4) 0.001(2) 0.032(3) 0.0048(19)
C14 0.067(4) 0.077(4) 0.050(3) 0.016(3) 0.038(3) 0.022(3)
C12 0.033(2) 0.0173(17) 0.0255(19) 0.0055(14) 0.0004(15) 0.0098(15)
C21 0.058(3) 0.026(2) 0.0170(18) 0.0039(15) 0.0043(18) 0.0180(19)
C22 0.060(3) 0.043(3) 0.021(2) 0.0117(18) 0.0164(19) 0.024(2)
C24 0.085(4) 0.042(3) 0.025(2) 0.0054(19) 0.013(2) 0.041(3)
C23 0.077(4) 0.027(2) 0.023(2) -0.0013(17) -0.014(2) 0.012(2)
C25 0.0249(19) 0.0216(19) 0.039(2) 0.0119(17) -0.0049(16) 0.0021(15)
C28 0.035(2) 0.022(2) 0.055(3) 0.0171(19) -0.005(2) 0.0039(17)
C27 0.028(2) 0.034(2) 0.068(3) 0.020(2) -0.008(2) 0.0061(18)
C26 0.030(2) 0.047(3) 0.042(2) 0.023(2) 0.0132(19) 0.0068(19)
C10 0.047(3) 0.054(3) 0.027(2) -0.010(2) 0.005(2) 0.014(2)
C6 0.070(4) 0.044(3) 0.031(2) 0.011(2) 0.026(2) 0.022(3)
C7 0.044(3) 0.040(3) 0.033(2) -0.0072(19) 0.021(2) -0.003(2)
C8 0.039(2) 0.040(2) 0.034(2) -0.0046(19) 0.0158(19) 0.0098(19)
C9 0.038(2) 0.032(2) 0.039(2) -0.0157(19) 0.0105(19) 0.0060(19)
B1 0.0235(19) 0.0162(18) 0.0197(18) 0.0063(15) 0.0067(15) 0.0037(15)
Ru2 0.02324(16) 0.01655(16) 0.02862(17) 0.00885(12) -0.00682(12) 0.00082(12)
Pd2 0.01702(14) 0.01246(13) 0.01674(14) 0.00592(10) 0.00178(10) 0.00311(10)
P1A 0.0286(5) 0.0271(5) 0.0211(5) 0.0126(4) 0.0088(4) 0.0065(4)
P2A 0.0200(4) 0.0128(4) 0.0220(4) 0.0031(3) 0.0020(3) 0.0054(3)
C5A 0.0250(18) 0.0211(18) 0.0269(19) 0.0117(15) -0.0055(15) -0.0020(14)
C1A 0.0188(17) 0.0174(17) 0.0280(19) 0.0107(14) -0.0029(14) 0.0011(13)
C2A 0.0174(16) 0.0138(16) 0.0318(19) 0.0092(14) -0.0050(14) 0.0016(13)
C3A 0.028(2) 0.0159(17) 0.040(2) 0.0118(16) -0.0101(17) 0.0021(15)
C4A 0.029(2) 0.0234(19) 0.033(2) 0.0174(17) -0.0074(16) -0.0012(16)
C11A 0.039(2) 0.032(2) 0.0237(19) 0.0160(17) 0.0054(17) 0.0079(17)
C17A 0.050(3) 0.033(2) 0.0234(19) 0.0121(17) 0.0175(18) 0.0194(19)
C18A 0.057(3) 0.028(2) 0.0225(19) 0.0022(16) 0.0069(19) 0.0084(19)
C19A 0.074(4) 0.047(3) 0.029(2) 0.012(2) 0.027(2) 0.020(3)
C20A 0.050(3) 0.040(3) 0.040(2) 0.018(2) 0.023(2) 0.025(2)
C13A 0.025(2) 0.045(3) 0.037(2) 0.025(2) 0.0117(17) 0.0033(18)
C15A 0.040(3) 0.071(4) 0.055(3) 0.036(3) 0.029(2) 0.011(2)
C16A 0.031(2) 0.051(3) 0.042(3) 0.022(2) 0.0063(19) 0.003(2)
C14A 0.036(2) 0.041(3) 0.043(3) 0.019(2) 0.007(2) -0.0039(19)
C12A 0.0248(18) 0.0136(16) 0.032(2) 0.0050(14) 0.0022(15) 0.0089(14)
C21A 0.0277(19) 0.0145(16) 0.030(2) -0.0020(14) -0.0019(15) 0.0053(14)
C22A 0.027(2) 0.027(2) 0.034(2) -0.0010(17) 0.0008(17) -0.0001(16)
C24A 0.032(2) 0.028(2) 0.047(3) 0.0045(19) -0.0148(19) 0.0078(18)
C23A 0.045(3) 0.033(2) 0.032(2) -0.0050(18) 0.0016(19) 0.0051(19)
C25A 0.0265(19) 0.0221(18) 0.0286(19) 0.0064(15) 0.0097(15) 0.0083(15)
C28A 0.036(2) 0.026(2) 0.029(2) 0.0103(16) 0.0090(17) 0.0116(16)
C27A 0.041(2) 0.035(2) 0.047(3) 0.011(2) 0.023(2) 0.020(2)
C26A 0.0230(19) 0.028(2) 0.038(2) 0.0113(17) 0.0044(16) 0.0022(15)
C10A 0.035(2) 0.026(2) 0.057(3) -0.008(2) -0.010(2) -0.0007(18)
C6A 0.036(2) 0.025(2) 0.064(3) 0.021(2) -0.023(2) -0.0074(18)
C7A 0.028(2) 0.046(3) 0.046(3) 0.018(2) -0.0086(19) -0.0073(19)
C8A 0.026(2) 0.029(2) 0.051(3) 0.010(2) -0.0148(19) -0.0015(17)
C9A 0.038(2) 0.033(2) 0.033(2) 0.0085(19) -0.0159(19) -0.0073(19)
B1A 0.086(7) 0.099(8) 0.101(8) 0.014(6) 0.031(6) 0.035(6)
O1 0.080(12) 0.079(7) 0.044(5) 0.022(6) 0.006(7) -0.034(7)
O1' 0.027(6) 0.022(4) 0.032(8) 0.003(4) 0.008(4) 0.005(3)
O2 0.100(5) 0.113(5) 0.123(6) 0.022(4) 0.001(4) 0.006(4)
O3 0.036(4) 0.020(6) 0.056(5) 0.000(3) -0.017(3) 0.007(3)
O3' 0.030(3) 0.046(7) 0.039(3) 0.009(3) 0.001(2) 0.002(3)
O4 0.18(2) 0.190(19) 0.140(16) 0.065(14) -0.052(15) -0.090(15)
O4' 0.033(4) 0.034(4) 0.042(4) 0.012(3) 0.015(3) 0.006(3)
C29 0.048(3) 0.051(3) 0.069(4) -0.005(3) 0.026(3) -0.012(3)
C30 0.047(4) 0.066(5) 0.158(9) 0.001(6) 0.025(5) 0.013(3)
C31 0.056(3) 0.056(3) 0.034(2) 0.016(2) 0.010(2) 0.015(3)
C32 0.032(3) 0.117(6) 0.099(6) 0.070(5) 0.004(3) 0.016(3)
C33 0.048(3) 0.092(5) 0.036(3) -0.002(3) 0.001(2) 0.032(3)
C34 0.038(4) 0.175(11) 0.084(6) 0.000(7) 0.004(4) -0.007(5)
C35 0.042(3) 0.074(4) 0.043(3) 0.006(3) 0.002(2) 0.017(3)
C36 0.037(3) 0.061(3) 0.044(3) 0.008(3) 0.005(2) 0.003(2)
C37 0.033(3) 0.075(4) 0.051(3) 0.012(3) 0.006(2) 0.017(3)
C38 0.056(3) 0.057(3) 0.033(2) 0.016(2) 0.013(2) 0.026(3)
C39 0.104(6) 0.095(5) 0.046(3) 0.019(3) 0.034(4) 0.064(5)
C40 0.055(3) 0.092(5) 0.041(3) 0.028(3) 0.015(3) 0.028(3)
F1 0.046(3) 0.145(6) 0.383(13) -0.031(7) 0.055(5) 0.034(3)
F2 0.120(4) 0.049(2) 0.164(5) -0.022(3) 0.070(4) 0.003(2)
F3 0.130(5) 0.079(3) 0.168(6) 0.040(4) 0.007(4) 0.055(3)
F4 0.065(2) 0.106(3) 0.0364(17) 0.0161(18) 0.0006(15) 0.012(2)
F5 0.0478(19) 0.103(3) 0.0503(19) 0.0379(19) 0.0134(15) 0.0024(18)
F6 0.106(3) 0.078(3) 0.076(3) 0.019(2) 0.032(2) 0.045(3)
F7 0.092(3) 0.081(3) 0.057(2) 0.0127(19) 0.013(2) 0.044(2)
F8 0.041(2) 0.166(5) 0.102(3) -0.069(3) 0.035(2) -0.025(2)
F9 0.129(4) 0.077(3) 0.084(3) -0.008(2) -0.044(3) 0.059(3)
F10 0.241(10) 0.454(17) 0.165(7) -0.220(10) 0.143(7) -0.258(11)
F11 0.058(3) 0.149(6) 0.254(8) 0.107(6) -0.051(4) -0.039(3)
F12 0.145(6) 0.106(5) 0.209(8) -0.057(5) -0.075(6) 0.081(4)
F13 0.279(10) 0.119(5) 0.102(4) 0.057(4) 0.077(6) 0.010(6)
F14 0.072(3) 0.320(10) 0.056(3) 0.016(4) 0.024(2) 0.071(5)
F15 0.076(3) 0.239(7) 0.043(2) -0.027(3) 0.002(2) -0.042(4)
F16 0.061(3) 0.394(13) 0.095(4) -0.069(6) 0.030(3) -0.091(5)
F17 0.067(2) 0.128(4) 0.057(2) 0.015(2) 0.0313(19) 0.002(2)
F18 0.302(10) 0.211(8) 0.161(6) 0.110(6) 0.130(7) 0.226(8)
F19 0.144(5) 0.184(6) 0.086(3) 0.073(4) 0.060(3) 0.135(4)
F20 0.074(3) 0.172(6) 0.152(5) 0.048(5) 0.070(4) 0.034(3)
F21 0.225(7) 0.093(4) 0.082(3) -0.015(3) 0.043(4) 0.083(4)
F22 0.150(5) 0.145(5) 0.097(4) 0.065(4) -0.068(4) -0.061(4)
F23 0.213(7) 0.343(11) 0.084(4) 0.120(5) 0.076(4) 0.228(8)
F24 0.100(3) 0.104(4) 0.119(4) 0.085(3) 0.032(3) 0.012(3)

loop_
_atom_type_symbol
_atom_type_description
_atom_type_scat_dispersion_real
_atom_type_scat_dispersion_imag
_atom_type_scat_source
C C 0.0033 0.0016 'International Tables Vol C Tables 4.2.6.8 and 6.1.1.4'
H H 0.0000 0.0000 'International Tables Vol C Tables 4.2.6.8 and 6.1.1.4'
B B 0.0013 0.0007 'International Tables Vol C Tables 4.2.6.8 and 6.1.1.4'
O O 0.0106 0.0060 'International Tables Vol C Tables 4.2.6.8 and 6.1.1.4'
P P 0.1023 0.0942 'International Tables Vol C Tables 4.2.6.8 and 6.1.1.4'
Ru Ru -1.2594 0.8363 'International Tables Vol C Tables 4.2.6.8 and 6.1.1.4'
Pd Pd -0.9988 1.0072 'International Tables Vol C Tables 4.2.6.8 and 6.1.1.4'
F F 0.0171 0.0103 'International Tables Vol C Tables 4.2.6.8 and 6.1.1.4'

loop_
_geom_angle_atom_site_label_1
_geom_angle_atom_site_label_2
_geom_angle_atom_site_label_3
_geom_angle
C3 Ru1 C2 38.82(13)
C3 Ru1 C4 38.71(17)
C2 Ru1 C4 64.64(15)
C3 Ru1 C6 161.9(2)
C2 Ru1 C6 128.98(18)
C4 Ru1 C6 159.1(2)
C3 Ru1 C7 125.65(18)
C2 Ru1 C7 111.38(16)
C4 Ru1 C7 160.12(19)
C6 Ru1 C7 38.5(2)
C3 Ru1 C9 122.06(17)
C2 Ru1 C9 155.10(17)
C4 Ru1 C9 111.31(17)
C6 Ru1 C9 63.6(2)
C7 Ru1 C9 63.36(18)
C3 Ru1 C5 64.45(15)
C2 Ru1 C5 64.16(15)
C4 Ru1 C5 38.32(14)
C6 Ru1 C5 127.42(18)
C7 Ru1 C5 159.89(17)
C9 Ru1 C5 129.30(16)
C3 Ru1 C10 156.19(18)
C2 Ru1 C10 164.73(18)
C4 Ru1 C10 125.26(19)
C6 Ru1 C10 38.0(2)
C7 Ru1 C10 63.58(19)
C9 Ru1 C10 37.8(2)
C5 Ru1 C10 115.11(18)
C3 Ru1 C8 109.33(17)
C2 Ru1 C8 122.57(16)
C4 Ru1 C8 126.29(17)
C6 Ru1 C8 63.49(19)
C7 Ru1 C8 37.47(19)
C9 Ru1 C8 37.92(17)
C5 Ru1 C8 162.14(16)
C10 Ru1 C8 63.22(19)
C3 Ru1 C1 64.46(14)
C2 Ru1 C1 38.53(14)
C4 Ru1 C1 63.86(14)
C6 Ru1 C1 115.11(16)
C7 Ru1 C1 126.38(16)
C9 Ru1 C1 164.45(16)
C5 Ru1 C1 37.67(14)
C10 Ru1 C1 131.24(17)
C8 Ru1 C1 157.18(16)
C1 Pd1 P2 79.80(11)
C1 Pd1 P1 80.25(11)
P2 Pd1 P1 156.64(3)
C1 Pd1 H1C 170.5
P2 Pd1 H1C 97.9
P1 Pd1 H1C 99.7
B1 Pd1 H1C 25.1
C11 P1 C13 103.6(2)
C11 P1 C17 102.6(2)
C13 P1 C17 112.7(2)
C11 P1 Pd1 105.12(14)
C13 P1 Pd1 110.73(15)
C17 P1 Pd1 120.06(15)
C12 P2 C25 103.90(19)
C12 P2 C21 103.35(18)
C25 P2 C21 113.0(2)
C12 P2 Pd1 106.11(13)
C25 P2 Pd1 118.93(13)
C21 P2 Pd1 109.87(16)
C1 C5 C4 108.7(4)
C1 C5 C11 121.2(3)
C4 C5 C11 130.1(4)
C1 C5 Ru1 72.0(2)
C4 C5 Ru1 70.1(2)
C11 C5 Ru1 125.8(3)
C5 C1 C2 107.6(3)
C5 C1 Pd1 126.4(3)
C2 C1 Pd1 125.9(3)
C5 C1 Ru1 70.3(2)
C2 C1 Ru1 68.97(19)
Pd1 C1 Ru1 128.85(18)
C3 C2 C1 108.0(3)
C3 C2 C12 131.4(4)
C1 C2 C12 120.6(3)
C3 C2 Ru1 70.3(2)
C1 C2 Ru1 72.5(2)
C12 C2 Ru1 124.7(3)
C4 C3 C2 107.7(3)
C4 C3 Ru1 71.1(2)
C2 C3 Ru1 70.9(2)
C4 C3 H3 126.2
C2 C3 H3 126.2
Ru1 C3 H3 123.5
C5 C4 C3 108.0(3)
C5 C4 Ru1 71.6(2)
C3 C4 Ru1 70.2(2)
C5 C4 H4 126.0
C3 C4 H4 126.0
Ru1 C4 H4 123.8
C5 C11 P1 106.7(3)
C5 C11 H11A 110.4
P1 C11 H11A 110.4
C5 C11 H11B 110.4
P1 C11 H11B 110.4
H11A C11 H11B 108.6
C18 C17 C20 110.1(4)
C18 C17 C19 109.2(5)
C20 C17 C19 107.4(4)
C18 C17 P1 104.6(3)
C20 C17 P1 111.7(3)
C19 C17 P1 113.9(3)
C17 C18 H18A 109.5
C17 C18 H18B 109.5
H18A C18 H18B 109.5
C17 C18 H18C 109.5
H18A C18 H18C 109.5
H18B C18 H18C 109.5
C17 C19 H19A 109.5
C17 C19 H19B 109.5
H19A C19 H19B 109.5
C17 C19 H19C 109.5
H19A C19 H19C 109.5
H19B C19 H19C 109.5
C17 C20 H20A 109.5
C17 C20 H20B 109.5
H20A C20 H20B 109.5
C17 C20 H20C 109.5
H20A C20 H20C 109.5
H20B C20 H20C 109.5
C15 C13 C14 109.0(5)
C15 C13 C16 109.5(4)
C14 C13 C16 109.1(5)
C15 C13 P1 113.7(4)
C14 C13 P1 106.0(3)
C16 C13 P1 109.3(3)
C13 C15 H15A 109.5
C13 C15 H15B 109.5
H15A C15 H15B 109.5
C13 C15 H15C 109.5
H15A C15 H15C 109.5
H15B C15 H15C 109.5
C13 C16 H16A 109.5
C13 C16 H16B 109.5
H16A C16 H16B 109.5
C13 C16 H16C 109.5
H16A C16 H16C 109.5
H16B C16 H16C 109.5
C13 C14 H14A 109.5
C13 C14 H14B 109.5
H14A C14 H14B 109.5
C13 C14 H14C 109.5
H14A C14 H14C 109.5
H14B C14 H14C 109.5
C2 C12 P2 105.0(3)
C2 C12 H12A 110.7
P2 C12 H12A 110.7
C2 C12 H12B 110.7
P2 C12 H12B 110.7
H12A C12 H12B 108.8
C23 C21 C22 108.4(4)
C23 C21 C24 110.4(4)
C22 C21 C24 107.8(4)
C23 C21 P2 112.9(4)
C22 C21 P2 107.7(3)
C24 C21 P2 109.5(3)
C21 C22 H22A 109.5
C21 C22 H22B 109.5
H22A C22 H22B 109.5
C21 C22 H22C 109.5
H22A C22 H22C 109.5
H22B C22 H22C 109.5
C21 C24 H24A 109.5
C21 C24 H24B 109.5
H24A C24 H24B 109.5
C21 C24 H24C 109.5
H24A C24 H24C 109.5
H24B C24 H24C 109.5
C21 C23 H23A 109.5
C21 C23 H23B 109.5
H23A C23 H23B 109.5
C21 C23 H23C 109.5
H23A C23 H23C 109.5
H23B C23 H23C 109.5
C28 C25 C26 109.6(4)
C28 C25 C27 109.8(3)
C26 C25 C27 108.4(4)
C28 C25 P2 110.0(3)
C26 C25 P2 104.8(3)
C27 C25 P2 114.1(3)
C25 C28 H28A 109.5
C25 C28 H28B 109.5
H28A C28 H28B 109.5
C25 C28 H28C 109.5
H28A C28 H28C 109.5
H28B C28 H28C 109.5
C25 C27 H27A 109.5
C25 C27 H27B 109.5
H27A C27 H27B 109.5
C25 C27 H27C 109.5
H27A C27 H27C 109.5
H27B C27 H27C 109.5
C25 C26 H26A 109.5
C25 C26 H26B 109.5
H26A C26 H26B 109.5
C25 C26 H26C 109.5
H26A C26 H26C 109.5
H26B C26 H26C 109.5
C6 C10 C9 108.2(5)
C6 C10 Ru1 70.6(3)
C9 C10 Ru1 71.0(3)
C6 C10 H10 125.9
C9 C10 H10 125.9
Ru1 C10 H10 124.1
C10 C6 C7 107.4(5)
C10 C6 Ru1 71.4(3)
C7 C6 Ru1 71.0(3)
C10 C6 H6 126.3
C7 C6 H6 126.3
Ru1 C6 H6 123.0
C8 C7 C6 107.9(4)
C8 C7 Ru1 71.5(3)
C6 C7 Ru1 70.6(3)
C8 C7 H7 126.0
C6 C7 H7 126.0
Ru1 C7 H7 123.5
C7 C8 C9 108.6(5)
C7 C8 Ru1 71.0(3)
C9 C8 Ru1 70.9(2)
C7 C8 H8 125.7
C9 C8 H8 125.7
Ru1 C8 H8 123.9
C10 C9 C8 107.8(4)
C10 C9 Ru1 71.1(2)
C8 C9 Ru1 71.1(2)
C10 C9 H9 126.1
C8 C9 H9 126.1
Ru1 C9 H9 123.3
H1A B1 H1B 114.3
H1A B1 H1C 104.5
H1B B1 H1C 110.7
H1A B1 H1D 118.6
H1B B1 H1D 105.2
H1C B1 H1D 103.0
C4A Ru2 C5A 38.99(14)
C4A Ru2 C6A 162.5(2)
C5A Ru2 C6A 128.09(18)
C4A Ru2 C10A 127.8(2)
C5A Ru2 C10A 111.37(18)
C6A Ru2 C10A 37.5(2)
C4A Ru2 C3A 38.14(17)
C5A Ru2 C3A 64.50(16)
C6A Ru2 C3A 158.5(2)
C10A Ru2 C3A 162.49(19)
C4A Ru2 C7A 157.00(18)
C5A Ru2 C7A 163.31(16)
C6A Ru2 C7A 38.1(2)
C10A Ru2 C7A 63.6(2)
C3A Ru2 C7A 125.3(2)
C4A Ru2 C2A 64.52(15)
C5A Ru2 C2A 64.56(15)
C6A Ru2 C2A 125.58(17)
C10A Ru2 C2A 157.27(17)
C3A Ru2 C2A 38.62(13)
C7A Ru2 C2A 113.36(18)
C4A Ru2 C8A 123.90(15)
C5A Ru2 C8A 156.24(17)
C6A Ru2 C8A 63.05(17)
C10A Ru2 C8A 63.07(19)
C3A Ru2 C8A 113.20(16)
C7A Ru2 C8A 38.04(18)
C2A Ru2 C8A 129.87(17)
C4A Ru2 C9A 111.55(16)
C5A Ru2 C9A 123.53(18)
C6A Ru2 C9A 63.01(17)
C10A Ru2 C9A 38.05(18)
C3A Ru2 C9A 128.27(15)
C7A Ru2 C9A 63.40(19)
C2A Ru2 C9A 163.50(16)
C8A Ru2 C9A 37.3(2)
C4A Ru2 C1A 64.36(13)
C5A Ru2 C1A 38.31(14)
C6A Ru2 C1A 113.38(15)
C10A Ru2 C1A 124.34(16)
C3A Ru2 C1A 64.07(14)
C7A Ru2 C1A 129.57(16)
C2A Ru2 C1A 38.24(14)
C8A Ru2 C1A 164.57(18)
C9A Ru2 C1A 156.69(18)
C1A Pd2 P2A 80.17(12)
C1A Pd2 P1A 79.60(12)
P2A Pd2 P1A 154.22(3)
C1A Pd2 H1D 175.4
P2A Pd2 H1D 98.4
P1A Pd2 H1D 100.5
C11A P1A C17A 102.76(19)
C11A P1A C13A 104.01(19)
C17A P1A C13A 111.7(2)
C11A P1A Pd2 105.13(14)
C17A P1A Pd2 121.94(14)
C13A P1A Pd2 109.36(15)
C12A P2A C25A 103.08(17)
C12A P2A C21A 104.04(17)
C25A P2A C21A 112.22(19)
C12A P2A Pd2 105.34(13)
C25A P2A Pd2 120.70(12)
C21A P2A Pd2 109.64(13)
C1A C5A C4A 107.4(4)
C1A C5A C11A 121.1(3)
C4A C5A C11A 131.4(4)
C1A C5A Ru2 71.7(2)
C4A C5A Ru2 70.2(2)
C11A C5A Ru2 124.3(3)
C5A C1A C2A 108.5(3)
C5A C1A Pd2 125.6(3)
C2A C1A Pd2 125.6(3)
C5A C1A Ru2 70.0(2)
C2A C1A Ru2 70.6(2)
Pd2 C1A Ru2 120.31(17)
C1A C2A C3A 107.3(3)
C1A C2A C12A 121.0(3)
C3A C2A C12A 131.6(3)
C1A C2A Ru2 71.1(2)
C3A C2A Ru2 70.3(2)
C12A C2A Ru2 126.5(3)
C4A C3A C2A 108.5(3)
C4A C3A Ru2 70.4(2)
C2A C3A Ru2 71.1(2)
C4A C3A H3A 125.7
C2A C3A H3A 125.7
Ru2 C3A H3A 124.4
C3A C4A C5A 108.2(3)
C3A C4A Ru2 71.5(2)
C5A C4A Ru2 70.8(2)
C3A C4A H4A 125.9
C5A C4A H4A 125.9
Ru2 C4A H4A 123.5
C5A C11A P1A 105.8(3)
C5A C11A H11C 110.6
P1A C11A H11C 110.6
C5A C11A H11D 110.6
P1A C11A H11D 110.6
H11C C11A H11D 108.7
C20A C17A C18A 109.7(4)
C20A C17A C19A 108.5(4)
C18A C17A C19A 108.4(4)
C20A C17A P1A 111.8(3)
C18A C17A P1A 104.7(3)
C19A C17A P1A 113.6(3)
C17A C18A H18D 109.5
C17A C18A H18E 109.5
H18D C18A H18E 109.5
C17A C18A H18F 109.5
H18D C18A H18F 109.5
H18E C18A H18F 109.5
C17A C19A H19D 109.5
C17A C19A H19E 109.5
H19D C19A H19E 109.5
C17A C19A H19F 109.5
H19D C19A H19F 109.5
H19E C19A H19F 109.5
C17A C20A H20D 109.5
C17A C20A H20E 109.5
H20D C20A H20E 109.5
C17A C20A H20F 109.5
H20D C20A H20F 109.5
H20E C20A H20F 109.5
C14A C13A C16A 108.5(4)
C14A C13A C15A 107.7(4)
C16A C13A C15A 109.5(4)
C14A C13A P1A 107.6(3)
C16A C13A P1A 108.5(3)
C15A C13A P1A 115.0(4)
C13A C15A H15D 109.5
C13A C15A H15E 109.5
H15D C15A H15E 109.5
C13A C15A H15F 109.5
H15D C15A H15F 109.5
H15E C15A H15F 109.5
C13A C16A H16D 109.5
C13A C16A H16E 109.5
H16D C16A H16E 109.5
C13A C16A H16F 109.5
H16D C16A H16F 109.5
H16E C16A H16F 109.5
C13A C14A H14D 109.5
C13A C14A H14E 109.5
H14D C14A H14E 109.5
C13A C14A H14F 109.5
H14D C14A H14F 109.5
H14E C14A H14F 109.5
C2A C12A P2A 106.7(2)
C2A C12A H12C 110.4
P2A C12A H12C 110.4
C2A C12A H12D 110.4
P2A C12A H12D 110.4
H12C C12A H12D 108.6
C22A C21A C24A 108.8(4)
C22A C21A C23A 108.5(3)
C24A C21A C23A 109.2(4)
C22A C21A P2A 106.4(3)
C24A C21A P2A 109.5(3)
C23A C21A P2A 114.4(3)
C21A C22A H22D 109.5
C21A C22A H22E 109.5
H22D C22A H22E 109.5
C21A C22A H22F 109.5
H22D C22A H22F 109.5
H22E C22A H22F 109.5
C21A C24A H24D 109.5
C21A C24A H24E 109.5
H24D C24A H24E 109.5
C21A C24A H24F 109.5
H24D C24A H24F 109.5
H24E C24A H24F 109.5
C21A C23A H23D 109.5
C21A C23A H23E 109.5
H23D C23A H23E 109.5
C21A C23A H23F 109.5
H23D C23A H23F 109.5
H23E C23A H23F 109.5
C26A C25A C28A 109.3(3)
C26A C25A C27A 108.7(3)
C28A C25A C27A 108.6(3)
C26A C25A P2A 104.9(3)
C28A C25A P2A 110.7(3)
C27A C25A P2A 114.4(3)
C25A C28A H28D 109.5
C25A C28A H28E 109.5
H28D C28A H28E 109.5
C25A C28A H28F 109.5
H28D C28A H28F 109.5
H28E C28A H28F 109.5
C25A C27A H27D 109.5
C25A C27A H27E 109.5
H27D C27A H27E 109.5
C25A C27A H27F 109.5
H27D C27A H27F 109.5
H27E C27A H27F 109.5
C25A C26A H26D 109.5
C25A C26A H26E 109.5
H26D C26A H26E 109.5
C25A C26A H26F 109.5
H26D C26A H26F 109.5
H26E C26A H26F 109.5
C6A C10A C9A 107.9(5)
C6A C10A Ru2 71.1(3)
C9A C10A Ru2 71.6(2)
C6A C10A H10A 126.1
C9A C10A H10A 126.1
Ru2 C10A H10A 122.9
C10A C6A C7A 108.9(4)
C10A C6A Ru2 71.4(3)
C7A C6A Ru2 71.1(3)
C10A C6A H6A 125.5
C7A C6A H6A 125.5
Ru2 C6A H6A 123.6
C6A C7A C8A 106.8(5)
C6A C7A Ru2 70.8(3)
C8A C7A Ru2 71.5(3)
C6A C7A H7A 126.6
C8A C7A H7A 126.6
Ru2 C7A H7A 122.8
C9A C8A C7A 108.6(4)
C9A C8A Ru2 71.4(3)
C7A C8A Ru2 70.5(3)
C9A C8A H8A 125.7
C7A C8A H8A 125.7
Ru2 C8A H8A 124.1
C8A C9A C10A 107.8(4)
C8A C9A Ru2 71.3(2)
C10A C9A Ru2 70.3(2)
C8A C9A H9A 126.1
C10A C9A H9A 126.1
Ru2 C9A H9A 123.9
O3' B1A O1' 107.0(12)
O3' B1A O4' 114.9(8)
O1' B1A O4' 108.6(11)
O3 B1A O2 78.3(8)
O3' B1A O2 105.0(9)
O1' B1A O2 114.0(8)
O4' B1A O2 107.5(8)
O3 B1A O1 114.9(14)
O2 B1A O1 122.3(11)
C29 O1 B1A 136.4(16)
B1A O1' C29 117.8(15)
C32 O2 B1A 133.2(8)
C35 O3 B1A 165.0(12)
B1A O3' C35 122.7(10)
C38 O4' B1A 122.4(7)
O1 C29 C30 100.2(14)
O1 C29 C31 122.9(17)
C30 C29 C31 112.7(5)
C30 C29 O1' 111.4(7)
C31 C29 O1' 97.7(7)
O1 C29 H29 106.7
C30 C29 H29 106.7
C31 C29 H29 106.7
F1 C30 F2 106.1(9)
F1 C30 F3 110.7(9)
F2 C30 F3 104.9(7)
F1 C30 C29 111.0(7)
F2 C30 C29 112.3(8)
F3 C30 C29 111.6(7)
F5 C31 F6 104.1(5)
F5 C31 F4 105.9(5)
F6 C31 F4 106.0(5)
F5 C31 C29 113.6(5)
F6 C31 C29 112.8(5)
F4 C31 C29 113.6(5)
C34 C32 O2 122.2(8)
C34 C32 C33 114.5(7)
O2 C32 C33 112.0(7)
C34 C32 H32A 101.3
O2 C32 H32A 101.3
C33 C32 H32A 101.3
F9 C33 F8 106.2(6)
F9 C33 F7 107.3(5)
F8 C33 F7 104.8(6)
F9 C33 C32 111.8(6)
F8 C33 C32 114.5(5)
F7 C33 C32 111.7(6)
F10 C34 F11 108.7(9)
F10 C34 F12 100.2(13)
F11 C34 F12 102.1(9)
F10 C34 C32 116.4(10)
F11 C34 C32 114.3(10)
F12 C34 C32 113.2(8)
O3 C35 C37 118.9(6)
C37 C35 O3' 103.5(5)
O3 C35 C36 119.8(7)
C37 C35 C36 112.3(5)
O3' C35 C36 104.7(5)
O3 C35 H35 100.0
C37 C35 H35 100.0
C36 C35 H35 100.0
F15 C36 F13 104.5(7)
F15 C36 F14 109.2(6)
F13 C36 F14 101.0(7)
F15 C36 C35 117.5(5)
F13 C36 C35 112.5(6)
F14 C36 C35 110.7(5)
F16 C37 F18 106.5(8)
F16 C37 F17 108.5(6)
F18 C37 F17 104.6(6)
F16 C37 C35 113.0(6)
F18 C37 C35 112.0(6)
F17 C37 C35 111.9(5)
O4' C38 C39 111.6(6)
O4' C38 C40 111.3(5)
C39 C38 C40 113.5(5)
C39 C38 O4 81.7(12)
C40 C38 O4 101.3(8)
C39 C38 H38 117.9
C40 C38 H38 117.9
O4 C38 H38 117.9
F21 C39 F19 106.3(6)
F21 C39 F20 100.5(6)
F19 C39 F20 110.3(7)
F21 C39 C38 117.7(7)
F19 C39 C38 111.2(5)
F20 C39 C38 110.2(6)
F24 C40 F23 108.1(7)
F24 C40 F22 104.4(6)
F23 C40 F22 103.5(7)
F24 C40 C38 117.4(6)
F23 C40 C38 111.7(5)
F22 C40 C38 110.7(6)

loop_
_geom_bond_atom_site_label_1
_geom_bond_atom_site_label_2
_geom_bond_distance
Ru1 C3 2.154(4)
Ru1 C2 2.161(4)
Ru1 C4 2.166(4)
Ru1 C6 2.175(5)
Ru1 C7 2.180(4)
Ru1 C9 2.184(4)
Ru1 C5 2.186(4)
Ru1 C10 2.186(5)
Ru1 C8 2.187(4)
Ru1 C1 2.208(3)
Pd1 C1 1.981(3)
Pd1 P2 2.3485(10)
Pd1 P1 2.3912(10)
Pd1 H1C 1.8653
P1 C11 1.858(4)
P1 C13 1.876(5)
P1 C17 1.881(5)
P2 C12 1.866(4)
P2 C25 1.872(4)
P2 C21 1.875(4)
C5 C1 1.419(5)
C5 C4 1.428(5)
C5 C11 1.506(6)
C1 C2 1.442(5)
C2 C3 1.434(5)
C2 C12 1.494(5)
C3 C4 1.432(6)
C3 H3 0.9500
C4 H4 0.9500
C11 H11A 0.9900
C11 H11B 0.9900
C17 C18 1.537(8)
C17 C20 1.543(7)
C17 C19 1.553(6)
C18 H18A 0.9800
C18 H18B 0.9800
C18 H18C 0.9800
C19 H19A 0.9800
C19 H19B 0.9800
C19 H19C 0.9800
C20 H20A 0.9800
C20 H20B 0.9800
C20 H20C 0.9800
C13 C15 1.519(6)
C13 C14 1.531(8)
C13 C16 1.540(6)
C15 H15A 0.9800
C15 H15B 0.9800
C15 H15C 0.9800
C16 H16A 0.9800
C16 H16B 0.9800
C16 H16C 0.9800
C14 H14A 0.9800
C14 H14B 0.9800
C14 H14C 0.9800
C12 H12A 0.9900
C12 H12B 0.9900
C21 C23 1.532(7)
C21 C22 1.538(7)
C21 C24 1.541(6)
C22 H22A 0.9800
C22 H22B 0.9800
C22 H22C 0.9800
C24 H24A 0.9800
C24 H24B 0.9800
C24 H24C 0.9800
C23 H23A 0.9800
C23 H23B 0.9800
C23 H23C 0.9800
C25 C28 1.533(6)
C25 C26 1.534(6)
C25 C27 1.542(6)
C28 H28A 0.9800
C28 H28B 0.9800
C28 H28C 0.9800
C27 H27A 0.9800
C27 H27B 0.9800
C27 H27C 0.9800
C26 H26A 0.9800
C26 H26B 0.9800
C26 H26C 0.9800
C10 C6 1.419(8)
C10 C9 1.417(7)
C10 H10 0.9500
C6 C7 1.435(8)
C6 H6 0.9500
C7 C8 1.403(7)
C7 H7 0.9500
C8 C9 1.420(7)
C8 H8 0.9500
C9 H9 0.9500
B1 Pd2 2.556(4)
B1 H1A 1.0698
B1 H1B 1.0739
B1 H1C 1.1901
B1 H1D 1.2559
Ru2 C4A 2.167(4)
Ru2 C5A 2.175(4)
Ru2 C6A 2.176(4)
Ru2 C10A 2.179(4)
Ru2 C3A 2.180(4)
Ru2 C7A 2.180(5)
Ru2 C2A 2.191(4)
Ru2 C8A 2.194(4)
Ru2 C9A 2.196(4)
Ru2 C1A 2.198(3)
Pd2 C1A 1.982(3)
Pd2 P2A 2.3797(9)
Pd2 P1A 2.3817(10)
Pd2 H1D 1.9256
P1A C11A 1.860(4)
P1A C17A 1.878(4)
P1A C13A 1.888(4)
P2A C12A 1.856(4)
P2A C25A 1.878(4)
P2A C21A 1.882(4)
C5A C1A 1.435(5)
C5A C4A 1.449(5)
C5A C11A 1.497(6)
C1A C2A 1.438(5)
C2A C3A 1.445(5)
C2A C12A 1.499(6)
C3A C4A 1.420(7)
C3A H3A 0.9500
C4A H4A 0.9500
C11A H11C 0.9900
C11A H11D 0.9900
C17A C20A 1.532(6)
C17A C18A 1.542(7)
C17A C19A 1.553(6)
C18A H18D 0.9800
C18A H18E 0.9800
C18A H18F 0.9800
C19A H19D 0.9800
C19A H19E 0.9800
C19A H19F 0.9800
C20A H20D 0.9800
C20A H20E 0.9800
C20A H20F 0.9800
C13A C14A 1.532(7)
C13A C16A 1.533(6)
C13A C15A 1.541(6)
C15A H15D 0.9800
C15A H15E 0.9800
C15A H15F 0.9800
C16A H16D 0.9800
C16A H16E 0.9800
C16A H16F 0.9800
C14A H14D 0.9800
C14A H14E 0.9800
C14A H14F 0.9800
C12A H12C 0.9900
C12A H12D 0.9900
C21A C22A 1.536(6)
C21A C24A 1.537(5)
C21A C23A 1.537(6)
C22A H22D 0.9800
C22A H22E 0.9800
C22A H22F 0.9800
C24A H24D 0.9800
C24A H24E 0.9800
C24A H24F 0.9800
C23A H23D 0.9800
C23A H23E 0.9800
C23A H23F 0.9800
C25A C26A 1.536(6)
C25A C28A 1.536(5)
C25A C27A 1.548(5)
C28A H28D 0.9800
C28A H28E 0.9800
C28A H28F 0.9800
C27A H27D 0.9800
C27A H27E 0.9800
C27A H27F 0.9800
C26A H26D 0.9800
C26A H26E 0.9800
C26A H26F 0.9800
C10A C6A 1.400(8)
C10A C9A 1.426(7)
C10A H10A 0.9500
C6A C7A 1.421(8)
C6A H6A 0.9500
C7A C8A 1.425(7)
C7A H7A 0.9500
C8A C9A 1.405(8)
C8A H8A 0.9500
C9A H9A 0.9500
B1A O3 1.384(14)
B1A O3' 1.453(14)
B1A O1' 1.459(16)
B1A O4' 1.463(14)
B1A O2 1.536(12)
B1A O1 1.55(2)
O1 C29 1.252(11)
O1' C29 1.58(2)
O2 C32 1.458(10)
O3 C35 1.231(9)
O3' C35 1.502(10)
O4 C38 1.656(17)
O4' C38 1.420(9)
C29 C30 1.489(10)
C29 C31 1.495(8)
C29 H29 1.0000
C30 F1 1.286(9)
C30 F2 1.367(11)
C30 F3 1.387(12)
C31 F5 1.328(6)
C31 F6 1.338(7)
C31 F4 1.349(6)
C32 C34 1.419(14)
C32 C33 1.494(8)
C32 H32A 1.0000
C33 F9 1.304(8)
C33 F8 1.328(7)
C33 F7 1.356(8)
C34 F10 1.280(11)
C34 F11 1.284(9)
C34 F12 1.342(14)
C35 C37 1.493(8)
C35 C36 1.519(8)
C35 H35 1.0000
C36 F15 1.260(7)
C36 F13 1.277(9)
C36 F14 1.324(7)
C37 F16 1.268(8)
C37 F18 1.283(8)
C37 F17 1.294(7)
C38 C39 1.481(8)
C38 C40 1.503(7)
C38 H38 1.0000
C39 F21 1.286(8)
C39 F19 1.312(8)
C39 F20 1.362(10)
C40 F24 1.274(7)
C40 F23 1.302(8)
C40 F22 1.316(9)

loop_
_geom_torsion_atom_site_label_1
_geom_torsion_atom_site_label_2
_geom_torsion_atom_site_label_3
_geom_torsion_atom_site_label_4
_geom_torsion
C4 C5 C1 C2 1.7(4)
C11 C5 C1 C2 179.4(3)
Ru1 C5 C1 C2 -59.1(2)
C4 C5 C1 Pd1 -174.9(3)
C11 C5 C1 Pd1 2.8(5)
Ru1 C5 C1 Pd1 124.3(3)
C4 C5 C1 Ru1 60.8(3)
C11 C5 C1 Ru1 -121.5(4)
C5 C1 C2 C3 -1.8(4)
Pd1 C1 C2 C3 174.8(3)
Ru1 C1 C2 C3 -61.7(3)
C5 C1 C2 C12 -179.6(3)
Pd1 C1 C2 C12 -3.0(5)
Ru1 C1 C2 C12 120.4(3)
C5 C1 C2 Ru1 60.0(3)
Pd1 C1 C2 Ru1 -123.5(3)
C1 C2 C3 C4 1.2(4)
C12 C2 C3 C4 178.7(4)
Ru1 C2 C3 C4 -61.9(3)
C1 C2 C3 Ru1 63.1(2)
C12 C2 C3 Ru1 -119.4(4)
C1 C5 C4 C3 -0.9(5)
C11 C5 C4 C3 -178.4(4)
Ru1 C5 C4 C3 61.1(3)
C1 C5 C4 Ru1 -62.0(3)
C11 C5 C4 Ru1 120.6(4)
C2 C3 C4 C5 -0.2(4)
Ru1 C3 C4 C5 -62.0(3)
C2 C3 C4 Ru1 61.8(3)
C1 C5 C11 P1 -5.8(5)
C4 C5 C11 P1 171.4(4)
Ru1 C5 C11 P1 -95.3(3)
C13 P1 C11 C5 -110.6(3)
C17 P1 C11 C5 132.0(3)
Pd1 P1 C11 C5 5.7(3)
C11 P1 C17 C18 -77.9(3)
C13 P1 C17 C18 171.3(3)
Pd1 P1 C17 C18 38.1(3)
C11 P1 C17 C20 163.1(4)
C13 P1 C17 C20 52.3(4)
Pd1 P1 C17 C20 -80.9(4)
C11 P1 C17 C19 41.2(5)
C13 P1 C17 C19 -69.6(5)
Pd1 P1 C17 C19 157.2(4)
C11 P1 C13 C15 -61.4(4)
C17 P1 C13 C15 48.7(4)
Pd1 P1 C13 C15 -173.7(3)
C11 P1 C13 C14 58.4(4)
C17 P1 C13 C14 168.5(3)
Pd1 P1 C13 C14 -53.9(4)
C11 P1 C13 C16 175.8(4)
C17 P1 C13 C16 -74.1(4)
Pd1 P1 C13 C16 63.5(4)
C3 C2 C12 P2 -163.8(3)
C1 C2 C12 P2 13.4(4)
Ru1 C2 C12 P2 102.5(3)
C25 P2 C12 C2 -142.3(3)
C21 P2 C12 C2 99.5(3)
Pd1 P2 C12 C2 -16.1(3)
C12 P2 C21 C23 69.8(3)
C25 P2 C21 C23 -41.9(4)
Pd1 P2 C21 C23 -177.3(3)
C12 P2 C21 C22 -49.8(3)
C25 P2 C21 C22 -161.5(3)
Pd1 P2 C21 C22 63.1(3)
C12 P2 C21 C24 -166.8(4)
C25 P2 C21 C24 81.6(4)
Pd1 P2 C21 C24 -53.9(4)
C12 P2 C25 C28 -166.3(3)
C21 P2 C25 C28 -54.9(3)
Pd1 P2 C25 C28 76.1(3)
C12 P2 C25 C26 76.1(3)
C21 P2 C25 C26 -172.6(3)
Pd1 P2 C25 C26 -41.5(3)
C12 P2 C25 C27 -42.3(4)
C21 P2 C25 C27 69.0(4)
Pd1 P2 C25 C27 -160.0(3)
C9 C10 C6 C7 0.8(5)
Ru1 C10 C6 C7 62.2(3)
C9 C10 C6 Ru1 -61.4(3)
C10 C6 C7 C8 -0.4(5)
Ru1 C6 C7 C8 62.1(3)
C10 C6 C7 Ru1 -62.5(3)
C6 C7 C8 C9 -0.2(5)
Ru1 C7 C8 C9 61.3(3)
C6 C7 C8 Ru1 -61.5(3)
C6 C10 C9 C8 -1.0(5)
Ru1 C10 C9 C8 -62.1(3)
C6 C10 C9 Ru1 61.1(3)
C7 C8 C9 C10 0.7(5)
Ru1 C8 C9 C10 62.1(3)
C7 C8 C9 Ru1 -61.4(3)
C4A C5A C1A C2A 1.1(4)
C11A C5A C1A C2A -179.9(3)
Ru2 C5A C1A C2A -60.4(2)
C4A C5A C1A Pd2 175.0(3)
C11A C5A C1A Pd2 -6.0(5)
Ru2 C5A C1A Pd2 113.5(3)
C4A C5A C1A Ru2 61.5(3)
C11A C5A C1A Ru2 -119.6(4)
C5A C1A C2A C3A -1.4(4)
Pd2 C1A C2A C3A -175.3(3)
Ru2 C1A C2A C3A -61.3(2)
C5A C1A C2A C12A -178.2(3)
Pd2 C1A C2A C12A 7.9(5)
Ru2 C1A C2A C12A 121.8(3)
C5A C1A C2A Ru2 59.9(2)
Pd2 C1A C2A Ru2 -114.0(3)
C1A C2A C3A C4A 1.1(4)
C12A C2A C3A C4A 177.5(4)
Ru2 C2A C3A C4A -60.7(3)
C1A C2A C3A Ru2 61.9(2)
C12A C2A C3A Ru2 -121.7(4)
C2A C3A C4A C5A -0.4(4)
Ru2 C3A C4A C5A -61.6(3)
C2A C3A C4A Ru2 61.2(3)
C1A C5A C4A C3A -0.4(4)
C11A C5A C4A C3A -179.2(4)
Ru2 C5A C4A C3A 62.0(3)
C1A C5A C4A Ru2 -62.5(3)
C11A C5A C4A Ru2 118.7(4)
C1A C5A C11A P1A -7.8(5)
C4A C5A C11A P1A 170.9(4)
Ru2 C5A C11A P1A -95.9(3)
C17A P1A C11A C5A 143.1(3)
C13A P1A C11A C5A -100.4(3)
Pd2 P1A C11A C5A 14.6(3)
C11A P1A C17A C20A 165.7(3)
C13A P1A C17A C20A 54.8(3)
Pd2 P1A C17A C20A -77.1(3)
C11A P1A C17A C18A -75.6(3)
C13A P1A C17A C18A 173.5(3)
Pd2 P1A C17A C18A 41.5(3)
C11A P1A C17A C19A 42.5(4)
C13A P1A C17A C19A -68.4(4)
Pd2 P1A C17A C19A 159.7(3)
C11A P1A C13A C14A 46.0(3)
C17A P1A C13A C14A 156.1(3)
Pd2 P1A C13A C14A -65.9(3)
C11A P1A C13A C16A 163.2(3)
C17A P1A C13A C16A -86.7(4)
Pd2 P1A C13A C16A 51.3(4)
C11A P1A C13A C15A -74.0(4)
C17A P1A C13A C15A 36.2(4)
Pd2 P1A C13A C15A 174.1(3)
C1A C2A C12A P2A 2.0(4)
C3A C2A C12A P2A -174.0(3)
Ru2 C2A C12A P2A 90.5(3)
C25A P2A C12A C2A -135.6(3)
C21A P2A C12A C2A 107.2(3)
Pd2 P2A C12A C2A -8.2(3)
C12A P2A C21A C22A -59.2(3)
C25A P2A C21A C22A -169.9(3)
Pd2 P2A C21A C22A 53.1(3)
C12A P2A C21A C24A -176.6(3)
C25A P2A C21A C24A 72.6(3)
Pd2 P2A C21A C24A -64.4(3)
C12A P2A C21A C23A 60.5(3)
C25A P2A C21A C23A -50.2(4)
Pd2 P2A C21A C23A 172.8(3)
C12A P2A C25A C26A 70.5(3)
C21A P2A C25A C26A -178.2(2)
Pd2 P2A C25A C26A -46.5(3)
C12A P2A C25A C28A -171.7(3)
C21A P2A C25A C28A -60.4(3)
Pd2 P2A C25A C28A 71.3(3)
C12A P2A C25A C27A -48.6(3)
C21A P2A C25A C27A 62.7(3)
Pd2 P2A C25A C27A -165.6(3)
C9A C10A C6A C7A -1.0(5)
Ru2 C10A C6A C7A 61.5(3)
C9A C10A C6A Ru2 -62.6(3)
C10A C6A C7A C8A 1.2(5)
Ru2 C6A C7A C8A 62.9(3)
C10A C6A C7A Ru2 -61.7(3)
C6A C7A C8A C9A -0.9(5)
Ru2 C7A C8A C9A 61.5(3)
C6A C7A C8A Ru2 -62.4(3)
C7A C8A C9A C10A 0.3(5)
Ru2 C8A C9A C10A 61.2(3)
C7A C8A C9A Ru2 -60.9(3)
C6A C10A C9A C8A 0.5(5)
Ru2 C10A C9A C8A -61.8(3)
C6A C10A C9A Ru2 62.3(3)
O3 B1A O1 C29 81(4)
O2 B1A O1 C29 -11(4)
O3' B1A O1' C29 38.8(10)
O4' B1A O1' C29 163.4(7)
O2 B1A O1' C29 -76.8(12)
O3 B1A O2 C32 114.7(10)
O3' B1A O2 C32 139.0(9)
O1' B1A O2 C32 -104.2(14)
O4' B1A O2 C32 16.2(14)
O1 B1A O2 C32 -133.0(16)
O2 B1A O3 C35 122(4)
O1 B1A O3 C35 2(4)
O1' B1A O3' C35 -161.1(8)
O4' B1A O3' C35 78.2(10)
O2 B1A O3' C35 -39.7(11)
O3' B1A O4' C38 105.0(10)
O1' B1A O4' C38 -14.8(12)
O2 B1A O4' C38 -138.5(7)
B1A O1 C29 C30 -166(3)
B1A O1 C29 C31 69(3)
B1A O1' C29 C30 -120.8(8)
B1A O1' C29 C31 121.1(8)
O1 C29 C30 F1 47.2(17)
C31 C29 C30 F1 179.5(9)
O1' C29 C30 F1 70.8(12)
O1 C29 C30 F2 -71.4(14)
C31 C29 C30 F2 60.8(9)
O1' C29 C30 F2 -47.8(10)
O1 C29 C30 F3 171.1(14)
C31 C29 C30 F3 -56.6(9)
O1' C29 C30 F3 -165.2(8)
O1 C29 C31 F5 175.9(8)
C30 C29 C31 F5 56.1(8)
O1' C29 C31 F5 173.1(6)
O1 C29 C31 F6 -65.9(9)
C30 C29 C31 F6 174.2(7)
O1' C29 C31 F6 -68.7(7)
O1 C29 C31 F4 54.8(10)
C30 C29 C31 F4 -65.1(8)
O1' C29 C31 F4 52.0(7)
B1A O2 C32 C34 -138.2(10)
B1A O2 C32 C33 80.3(11)
C34 C32 C33 F9 63.7(9)
O2 C32 C33 F9 -151.6(6)
C34 C32 C33 F8 -57.1(10)
O2 C32 C33 F8 87.6(9)
C34 C32 C33 F7 -176.0(7)
O2 C32 C33 F7 -31.3(9)
O2 C32 C34 F10 -84.1(13)
C33 C32 C34 F10 56.5(14)
O2 C32 C34 F11 44.0(13)
C33 C32 C34 F11 -175.3(8)
O2 C32 C34 F12 160.5(8)
C33 C32 C34 F12 -58.9(10)
B1A O3 C35 C37 86(4)
B1A O3 C35 C36 -58(4)
B1A O3' C35 C37 -125.4(8)
B1A O3' C35 C36 116.7(8)
O3 C35 C36 F15 -165.4(9)
C37 C35 C36 F15 47.7(9)
O3' C35 C36 F15 159.3(7)
O3 C35 C36 F13 73.2(10)
C37 C35 C36 F13 -73.7(8)
O3' C35 C36 F13 37.9(8)
O3 C35 C36 F14 -39.0(11)
C37 C35 C36 F14 174.1(6)
O3' C35 C36 F14 -74.2(8)
O3 C35 C37 F16 153.5(10)
O3' C35 C37 F16 -171.7(8)
C36 C35 C37 F16 -59.3(9)
O3 C35 C37 F18 -86.3(10)
O3' C35 C37 F18 -51.5(8)
C36 C35 C37 F18 60.9(8)
O3 C35 C37 F17 30.7(11)
O3' C35 C37 F17 65.5(7)
C36 C35 C37 F17 177.9(5)
B1A O4' C38 C39 -94.2(9)
B1A O4' C38 C40 137.9(7)
O4' C38 C39 F21 -179.5(7)
C40 C38 C39 F21 -52.8(9)
O4 C38 C39 F21 -151.6(10)
O4' C38 C39 F19 57.6(9)
C40 C38 C39 F19 -175.6(7)
O4 C38 C39 F19 85.5(10)
O4' C38 C39 F20 -65.1(7)
C40 C38 C39 F20 61.7(8)
O4 C38 C39 F20 -37.1(9)
O4' C38 C40 F24 77.0(8)
C39 C38 C40 F24 -49.9(9)
O4 C38 C40 F24 35.9(13)
O4' C38 C40 F23 -48.6(9)
C39 C38 C40 F23 -175.5(8)
O4 C38 C40 F23 -89.7(13)
O4' C38 C40 F22 -163.3(6)
C39 C38 C40 F22 69.8(8)
O4 C38 C40 F22 155.6(12)
